data_4101744
loop_
_publ_author_name
'Nieto-Oberhuber, Cristina'
'P\'erez-Gal\'an, Patricia'
'Herrero-G\'omez, Elena'
'Lauterbach, Thorsten'
'Rodr\'iguez, Cristina'
'L\'opez, Salom\'e'
'Bour, Christophe'
'Rosell\'on, Antonio'
'C\'ardenas, Diego J.'
'Echavarren, Antonio M.'

_publ_section_title
;
 Gold(I)-Catalyzed Intramolecular [4+2] Cycloadditions of Arylalkynes or
 1,3-Enynes with Alkenes:&#x00A0; Scope and Mechanism
;
_journal_issue 1
_journal_name_full 'Journal of the American Chemical Society'
_journal_page_first 269
_journal_page_last 279
_journal_paper_doi 10.1021/ja075794x
_journal_volume 130
_journal_year 2008
_chemical_formula_sum 'C42 H63 Au Cl O3 P'
_chemical_formula_weight 879.31
_space_group_IT_number 14
_symmetry_cell_setting monoclinic
_symmetry_space_group_name_Hall '-P 2yn'
_symmetry_space_group_name_H-M 'P 1 21/n 1'
_atom_sites_solution_hydrogens geom
_atom_sites_solution_primary direct
_atom_sites_solution_secondary difmap
_audit_creation_method SHELXL-97
_cell_angle_alpha 90.00
_cell_angle_beta 90.110(2)
_cell_angle_gamma 90.00
_cell_formula_units_Z 4
_cell_length_a 10.5493(4)
_cell_length_b 23.7803(9)
_cell_length_c 16.6927(6)
_cell_measurement_reflns_used 9905
_cell_measurement_temperature 100(2)
_cell_measurement_theta_max 39.19
_cell_measurement_theta_min 2.86
_cell_volume 4187.6(3)
_computing_cell_refinement 'Bruker-Nonius Apex v1.0-22 2002'
_computing_data_collection 'Bruker-Nonius Apex v1.0-22 2002'
_computing_data_reduction 'SAINT+ Version 7.06A Bruker-Nonius, 2004'
_computing_molecular_graphics 'Shelxtl Version 6.12 (Sheldrick, 2001)'
_computing_publication_material 'Shelxtl Version 6.12 (Sheldrick, 2001)'
_computing_structure_refinement 'Shelxtl Version 6.12 (Sheldrick, 2001)'
_computing_structure_solution 'Shelxtl Version 6.12 (Sheldrick, 2001)'
_diffrn_ambient_temperature 100(2)
_diffrn_detector_area_resol_mean 512
_diffrn_detector_type '4K CCD area detector APEX II'
_diffrn_measured_fraction_theta_full 0.740
_diffrn_measured_fraction_theta_max 0.740
_diffrn_measurement_device_type 'Kappa 4-axis goniometer bruker-nonius'
_diffrn_measurement_method
;
 Fullsphere data collection, phi and omega scans
;
_diffrn_measurement_specimen_support 'magnetic support whith 10 micron nylon fiber cryoloop'
_diffrn_radiation_monochromator 'Multilayer Montel 200 mirrors'
_diffrn_radiation_type MoK\a
_diffrn_radiation_wavelength 0.71073
_diffrn_reflns_av_R_equivalents 0.0533
_diffrn_reflns_av_sigmaI/netI 0.0529
_diffrn_reflns_limit_h_max 18
_diffrn_reflns_limit_h_min -18
_diffrn_reflns_limit_k_max 42
_diffrn_reflns_limit_k_min -42
_diffrn_reflns_limit_l_max 23
_diffrn_reflns_limit_l_min -29
_diffrn_reflns_number 111568
_diffrn_reflns_theta_full 39.40
_diffrn_reflns_theta_max 39.40
_diffrn_reflns_theta_min 2.57
_diffrn_source 'rotating anode X-ray tube'
_diffrn_source_current 90
_diffrn_source_power 50
_diffrn_source_size '3 mm x 0.3 mm fine focus'
_diffrn_source_type 'Bruker-Nonius FR 591'
_exptl_absorpt_coefficient_mu 3.650
_exptl_absorpt_correction_T_max 1.000000
_exptl_absorpt_correction_T_min 0.740660
_exptl_absorpt_correction_type empirical
_exptl_absorpt_process_details
; 
 SADABS Version 2.1 2003 Bruker-Nonius
 Blessing, Acta Cryst. (1995) A51 33-38
;
_exptl_crystal_colour colorless
_exptl_crystal_density_diffrn 1.395
_exptl_crystal_density_method 'not measured'
_exptl_crystal_description Plate
_exptl_crystal_F_000 1800
_exptl_crystal_size_max 0.10
_exptl_crystal_size_mid 0.10
_exptl_crystal_size_min 0.01
_refine_diff_density_max 4.535
_refine_diff_density_min -2.507
_refine_diff_density_rms 0.307
_refine_ls_extinction_coef 0.00038(11)
_refine_ls_extinction_expression Fc^*^=kFc[1+0.001xFc^2^\l^3^/sin(2\q)]^-1/4^
_refine_ls_extinction_method SHELXL
_refine_ls_goodness_of_fit_ref 1.048
_refine_ls_hydrogen_treatment noref
_refine_ls_matrix_type full
_refine_ls_number_parameters 453
_refine_ls_number_reflns 18494
_refine_ls_number_restraints 0
_refine_ls_restrained_S_all 1.048
_refine_ls_R_factor_all 0.0486
_refine_ls_R_factor_gt 0.0364
_refine_ls_shift/su_max 0.001
_refine_ls_shift/su_mean 0.000
_refine_ls_structure_factor_coef Fsqd
_refine_ls_weighting_details 'calc w=1/[\s^2^(Fo^2^)+(0.0485P)^2^+0.0000P] where P=(Fo^2^+2Fc^2^)/3'
_refine_ls_weighting_scheme calc
_refine_ls_wR_factor_gt 0.0913
_refine_ls_wR_factor_ref 0.0943
_reflns_number_gt 14770
_reflns_number_total 18494
_reflns_threshold_expression >2sigma(I)
_cod_data_source_file ja075794xsi20070809_093254.cif
_cod_data_source_block e20421_0m
_cod_depositor_comments
;
The following automatic conversions were performed:

'_symmetry_cell_setting' value 'Monoclinic' changed to 'monoclinic'
according to the built-in table from CIF Core dictionary named
'cif_core.dic' version 2.4.1 from 2010-06-29.

Automatic conversion script
Id: cif_fix_values 1673 2011-04-08 12:14:43Z adriana 

The following automatic conversions were performed:

data name '_diffrn_measurement_specimen_suppport' was replaced with
'_diffrn_measurement_specimen_support' as specified in the
replacement file 'data/replacement-values/replacement_tags.lst'.

Automatic conversion script
Id: cif_correct_tags 9268 2022-04-12 08:56:07Z antanas 
;
_cod_original_sg_symbol_H-M P2(1)/n
_cod_database_code 4101744

loop_
_symmetry_equiv_pos_as_xyz
'x, y, z'
'-x+1/2, y+1/2, -z+1/2'
'-x, -y, -z'
'x-1/2, -y-1/2, z-1/2'

loop_
_atom_site_label
_atom_site_type_symbol
_atom_site_fract_x
_atom_site_fract_y
_atom_site_fract_z
_atom_site_U_iso_or_equiv
_atom_site_adp_type
_atom_site_occupancy
_atom_site_symmetry_multiplicity
_atom_site_calc_flag
_atom_site_refinement_flags
_atom_site_disorder_assembly
_atom_site_disorder_group
Au1 Au 0.131442(8) 0.188179(3) 0.244968(6) 0.01352(3) Uani 1 1 d . . .
Cl1 Cl -0.08116(5) 0.20224(3) 0.24476(4) 0.02288(12) Uani 1 1 d . . .
O1 O 0.42282(15) 0.20369(6) 0.18049(11) 0.0152(3) Uani 1 1 d . . .
C1 C 0.39687(19) 0.25348(8) 0.13823(14) 0.0133(3) Uani 1 1 d . . .
O2 O 0.37111(13) 0.11101(6) 0.23918(10) 0.0137(3) Uani 1 1 d . . .
C2 C 0.44376(18) 0.25811(8) 0.05996(13) 0.0134(3) Uani 1 1 d . . .
O3 O 0.40841(16) 0.19855(6) 0.32444(11) 0.0149(3) Uani 1 1 d . . .
C3 C 0.4178(2) 0.30922(7) 0.02119(17) 0.0153(4) Uani 1 1 d . . .
H3 H 0.4479 0.3141 -0.0320 0.018 Uiso 1 1 calc R . .
P4 P 0.33739(5) 0.17540(2) 0.24711(4) 0.01217(9) Uani 1 1 d . . .
C4 C 0.3502(2) 0.35336(8) 0.05611(15) 0.0163(4) Uani 1 1 d . . .
C5 C 0.3067(2) 0.34614(9) 0.13428(16) 0.0180(4) Uani 1 1 d . . .
H5 H 0.2602 0.3754 0.1595 0.022 Uiso 1 1 calc R . .
C6 C 0.3307(2) 0.29647(9) 0.17571(15) 0.0164(4) Uani 1 1 d . . .
H6 H 0.3020 0.2920 0.2293 0.020 Uiso 1 1 calc R . .
C7 C 0.5188(2) 0.21119(9) 0.01854(15) 0.0172(4) Uani 1 1 d . . .
C8 C 0.6424(2) 0.19916(12) 0.06455(19) 0.0242(5) Uani 1 1 d . . .
H8A H 0.7030 0.2296 0.0549 0.036 Uiso 1 1 calc R . .
H8B H 0.6785 0.1635 0.0461 0.036 Uiso 1 1 calc R . .
H8C H 0.6243 0.1967 0.1220 0.036 Uiso 1 1 calc R . .
C9 C 0.5576(3) 0.22759(11) -0.06758(17) 0.0259(5) Uani 1 1 d . . .
H9A H 0.4813 0.2349 -0.0996 0.039 Uiso 1 1 calc R . .
H9B H 0.6056 0.1967 -0.0918 0.039 Uiso 1 1 calc R . .
H9C H 0.6103 0.2615 -0.0660 0.039 Uiso 1 1 calc R . .
C10 C 0.4364(3) 0.15818(9) 0.01317(17) 0.0229(5) Uani 1 1 d . . .
H10A H 0.4105 0.1468 0.0671 0.034 Uiso 1 1 calc R . .
H10B H 0.4852 0.1278 -0.0117 0.034 Uiso 1 1 calc R . .
H10C H 0.3610 0.1661 -0.0193 0.034 Uiso 1 1 calc R . .
C11 C 0.3241(2) 0.40873(9) 0.01178(17) 0.0207(4) Uani 1 1 d . . .
C12 C 0.3818(3) 0.40974(11) -0.07181(18) 0.0311(6) Uani 1 1 d . . .
H12A H 0.3504 0.3776 -0.1027 0.047 Uiso 1 1 calc R . .
H12B H 0.4743 0.4076 -0.0676 0.047 Uiso 1 1 calc R . .
H12C H 0.3578 0.4447 -0.0989 0.047 Uiso 1 1 calc R . .
C13 C 0.1803(3) 0.41757(12) 0.0056(2) 0.0354(8) Uani 1 1 d . . .
H13A H 0.1422 0.3862 -0.0238 0.053 Uiso 1 1 calc R . .
H13B H 0.1629 0.4528 -0.0227 0.053 Uiso 1 1 calc R . .
H13C H 0.1439 0.4194 0.0596 0.053 Uiso 1 1 calc R . .
C14 C 0.3826(3) 0.45719(9) 0.06018(19) 0.0281(5) Uani 1 1 d . . .
H14A H 0.3669 0.4928 0.0324 0.042 Uiso 1 1 calc R . .
H14B H 0.4741 0.4512 0.0654 0.042 Uiso 1 1 calc R . .
H14C H 0.3440 0.4584 0.1135 0.042 Uiso 1 1 calc R . .
C15 C 0.48878(18) 0.08583(8) 0.21999(14) 0.0131(3) Uani 1 1 d . . .
C16 C 0.48636(18) 0.03536(8) 0.17755(13) 0.0128(3) Uani 1 1 d . . .
C17 C 0.60499(19) 0.01354(9) 0.15531(14) 0.0153(4) Uani 1 1 d . . .
H17 H 0.6070 -0.0202 0.1248 0.018 Uiso 1 1 calc R . .
C18 C 0.71967(19) 0.03870(9) 0.17559(15) 0.0155(4) Uani 1 1 d . . .
C19 C 0.7155(2) 0.08735(9) 0.22162(16) 0.0190(4) Uani 1 1 d . . .
H19 H 0.7925 0.1046 0.2381 0.023 Uiso 1 1 calc R . .
C20 C 0.6008(2) 0.11116(9) 0.24392(15) 0.0178(4) Uani 1 1 d . . .
H20 H 0.5991 0.1445 0.2753 0.021 Uiso 1 1 calc R . .
C21 C 0.36269(19) 0.00342(8) 0.16056(15) 0.0154(4) Uani 1 1 d . . .
C22 C 0.3879(2) -0.05093(10) 0.11315(19) 0.0248(5) Uani 1 1 d . . .
H22A H 0.3080 -0.0713 0.1054 0.037 Uiso 1 1 calc R . .
H22B H 0.4475 -0.0746 0.1430 0.037 Uiso 1 1 calc R . .
H22C H 0.4242 -0.0415 0.0609 0.037 Uiso 1 1 calc R . .
C23 C 0.3013(2) -0.01309(10) 0.24023(17) 0.0212(4) Uani 1 1 d . . .
H23A H 0.2267 -0.0366 0.2298 0.032 Uiso 1 1 calc R . .
H23B H 0.2754 0.0209 0.2691 0.032 Uiso 1 1 calc R . .
H23C H 0.3624 -0.0342 0.2728 0.032 Uiso 1 1 calc R . .
C24 C 0.2704(2) 0.03848(9) 0.10950(16) 0.0193(4) Uani 1 1 d . . .
H24A H 0.3124 0.0501 0.0599 0.029 Uiso 1 1 calc R . .
H24B H 0.2443 0.0719 0.1396 0.029 Uiso 1 1 calc R . .
H24C H 0.1955 0.0158 0.0965 0.029 Uiso 1 1 calc R . .
C25 C 0.8480(2) 0.01727(10) 0.14593(16) 0.0193(4) Uani 1 1 d . . .
C26 C 0.8946(3) 0.05710(13) 0.07992(19) 0.0290(6) Uani 1 1 d . . .
H26A H 0.8330 0.0576 0.0359 0.043 Uiso 1 1 calc R . .
H26B H 0.9767 0.0440 0.0599 0.043 Uiso 1 1 calc R . .
H26C H 0.9038 0.0951 0.1018 0.043 Uiso 1 1 calc R . .
C27 C 0.8404(2) -0.04298(11) 0.11195(19) 0.0256(5) Uani 1 1 d . . .
H27A H 0.8101 -0.0686 0.1537 0.038 Uiso 1 1 calc R . .
H27B H 0.9246 -0.0549 0.0941 0.038 Uiso 1 1 calc R . .
H27C H 0.7815 -0.0437 0.0665 0.038 Uiso 1 1 calc R . .
C28 C 0.9455(2) 0.01714(14) 0.21447(19) 0.0298(6) Uani 1 1 d . . .
H28A H 0.9549 0.0554 0.2356 0.045 Uiso 1 1 calc R . .
H28B H 1.0273 0.0039 0.1943 0.045 Uiso 1 1 calc R . .
H28C H 0.9163 -0.0079 0.2573 0.045 Uiso 1 1 calc R . .
C29 C 0.3836(2) 0.18168(8) 0.40369(14) 0.0133(3) Uani 1 1 d . . .
C30 C 0.44038(18) 0.21320(8) 0.46545(14) 0.0136(3) Uani 1 1 d . . .
C31 C 0.4178(2) 0.19375(8) 0.54320(16) 0.0154(4) Uani 1 1 d . . .
H31 H 0.4550 0.2139 0.5864 0.018 Uiso 1 1 calc R . .
C32 C 0.3439(2) 0.14657(8) 0.56141(14) 0.0158(4) Uani 1 1 d . . .
C33 C 0.2877(3) 0.11847(10) 0.49804(16) 0.0218(4) Uani 1 1 d . . .
H33 H 0.2344 0.0871 0.5084 0.026 Uiso 1 1 calc R . .
C34 C 0.3083(2) 0.13555(9) 0.41909(15) 0.0206(4) Uani 1 1 d . . .
H34 H 0.2705 0.1154 0.3761 0.025 Uiso 1 1 calc R . .
C35 C 0.5221(2) 0.26551(9) 0.44916(15) 0.0170(4) Uani 1 1 d . . .
C36 C 0.6373(2) 0.25121(12) 0.39595(18) 0.0254(5) Uani 1 1 d . . .
H36A H 0.6077 0.2396 0.3428 0.038 Uiso 1 1 calc R . .
H36B H 0.6856 0.2205 0.4205 0.038 Uiso 1 1 calc R . .
H36C H 0.6916 0.2844 0.3908 0.038 Uiso 1 1 calc R . .
C37 C 0.4407(3) 0.31115(8) 0.4080(2) 0.0232(5) Uani 1 1 d . . .
H37A H 0.4108 0.2972 0.3561 0.035 Uiso 1 1 calc R . .
H37B H 0.4919 0.3451 0.3999 0.035 Uiso 1 1 calc R . .
H37C H 0.3677 0.3202 0.4420 0.035 Uiso 1 1 calc R . .
C38 C 0.5727(3) 0.29074(12) 0.52732(18) 0.0274(6) Uani 1 1 d . . .
H38A H 0.5015 0.3007 0.5622 0.041 Uiso 1 1 calc R . .
H38B H 0.6223 0.3246 0.5154 0.041 Uiso 1 1 calc R . .
H38C H 0.6268 0.2631 0.5545 0.041 Uiso 1 1 calc R . .
C39 C 0.3211(2) 0.12725(10) 0.64779(16) 0.0197(4) Uani 1 1 d . . .
C40 C 0.4321(3) 0.14235(12) 0.70265(18) 0.0278(6) Uani 1 1 d . . .
H40A H 0.5097 0.1246 0.6826 0.042 Uiso 1 1 calc R . .
H40B H 0.4147 0.1289 0.7570 0.042 Uiso 1 1 calc R . .
H40C H 0.4431 0.1833 0.7036 0.042 Uiso 1 1 calc R . .
C41 C 0.3060(4) 0.06316(12) 0.6515(2) 0.0393(9) Uani 1 1 d . . .
H41A H 0.3804 0.0452 0.6274 0.059 Uiso 1 1 calc R . .
H41B H 0.2297 0.0520 0.6219 0.059 Uiso 1 1 calc R . .
H41C H 0.2984 0.0513 0.7075 0.059 Uiso 1 1 calc R . .
C42 C 0.2019(3) 0.1553(2) 0.6794(2) 0.0474(10) Uani 1 1 d . . .
H42A H 0.1899 0.1451 0.7357 0.071 Uiso 1 1 calc R . .
H42B H 0.1286 0.1427 0.6480 0.071 Uiso 1 1 calc R . .
H42C H 0.2103 0.1962 0.6747 0.071 Uiso 1 1 calc R . .

loop_
_atom_site_aniso_label
_atom_site_aniso_U_11
_atom_site_aniso_U_22
_atom_site_aniso_U_33
_atom_site_aniso_U_23
_atom_site_aniso_U_13
_atom_site_aniso_U_12
Au1 0.01479(3) 0.01168(3) 0.01410(4) -0.00065(2) 0.00170(3) 0.00185(2)
Cl1 0.01560(19) 0.0219(2) 0.0311(3) 0.0011(2) 0.0014(2) 0.00012(16)
O1 0.0188(6) 0.0133(5) 0.0136(7) 0.0038(5) 0.0050(6) 0.0041(5)
C1 0.0155(7) 0.0111(6) 0.0133(9) 0.0020(6) 0.0027(6) 0.0012(5)
O2 0.0137(5) 0.0107(5) 0.0168(8) -0.0017(5) 0.0014(6) 0.0023(4)
C2 0.0152(7) 0.0119(7) 0.0130(9) 0.0003(6) 0.0029(6) 0.0002(5)
O3 0.0209(6) 0.0126(5) 0.0112(7) -0.0006(5) 0.0011(6) -0.0025(5)
C3 0.0195(8) 0.0117(7) 0.0147(11) 0.0024(6) 0.0033(8) 0.0001(5)
P4 0.01578(18) 0.01121(17) 0.0095(2) -0.00048(17) 0.00183(18) 0.00195(15)
C4 0.0186(8) 0.0106(7) 0.0196(11) 0.0015(7) 0.0023(8) -0.0005(6)
C5 0.0224(9) 0.0117(7) 0.0201(11) -0.0003(7) 0.0039(8) 0.0021(6)
C6 0.0214(8) 0.0137(7) 0.0142(10) 0.0009(7) 0.0045(7) 0.0013(6)
C7 0.0201(8) 0.0138(7) 0.0178(11) 0.0011(7) 0.0056(8) 0.0028(6)
C8 0.0197(9) 0.0286(10) 0.0243(14) 0.0039(10) 0.0070(9) 0.0076(8)
C9 0.0366(12) 0.0243(10) 0.0170(12) 0.0036(9) 0.0126(10) 0.0082(9)
C10 0.0331(11) 0.0144(8) 0.0212(12) -0.0036(8) 0.0054(10) 0.0002(8)
C11 0.0251(9) 0.0113(7) 0.0257(12) 0.0045(8) 0.0037(9) 0.0011(6)
C12 0.0522(17) 0.0173(9) 0.0239(14) 0.0081(9) 0.0047(13) 0.0048(10)
C13 0.0282(12) 0.0245(11) 0.054(2) 0.0168(13) -0.0033(14) 0.0027(9)
C14 0.0424(14) 0.0109(8) 0.0310(15) 0.0004(9) 0.0099(12) -0.0034(8)
C15 0.0125(6) 0.0122(7) 0.0146(9) 0.0002(6) 0.0001(6) 0.0018(5)
C16 0.0130(6) 0.0128(7) 0.0128(9) -0.0007(6) 0.0001(6) 0.0020(5)
C17 0.0148(7) 0.0161(7) 0.0152(10) 0.0005(7) 0.0010(7) 0.0033(6)
C18 0.0124(7) 0.0182(8) 0.0158(10) 0.0046(7) 0.0013(7) 0.0020(6)
C19 0.0147(7) 0.0191(8) 0.0231(11) 0.0008(8) -0.0022(8) -0.0001(6)
C20 0.0163(7) 0.0144(7) 0.0227(12) -0.0028(7) -0.0023(8) 0.0004(6)
C21 0.0138(7) 0.0119(7) 0.0204(11) -0.0016(7) -0.0016(7) 0.0010(5)
C22 0.0235(9) 0.0167(8) 0.0341(15) -0.0099(9) -0.0048(10) 0.0019(7)
C23 0.0178(8) 0.0192(8) 0.0264(13) 0.0048(8) 0.0007(8) -0.0022(7)
C24 0.0183(8) 0.0178(8) 0.0219(12) 0.0008(8) -0.0056(8) 0.0005(6)
C25 0.0136(7) 0.0273(10) 0.0171(11) 0.0054(8) 0.0027(7) 0.0056(7)
C26 0.0223(9) 0.0380(14) 0.0267(14) 0.0104(12) 0.0082(10) 0.0045(9)
C27 0.0224(9) 0.0289(11) 0.0256(13) 0.0037(10) 0.0074(9) 0.0103(8)
C28 0.0165(9) 0.0486(16) 0.0244(14) 0.0050(12) -0.0012(9) 0.0093(10)
C29 0.0179(8) 0.0124(7) 0.0095(9) -0.0002(6) 0.0017(7) -0.0007(5)
C30 0.0148(7) 0.0131(7) 0.0129(9) -0.0005(6) 0.0009(7) -0.0013(5)
C31 0.0190(8) 0.0155(8) 0.0117(10) -0.0005(6) 0.0013(8) -0.0023(6)
C32 0.0209(8) 0.0138(7) 0.0126(9) 0.0023(7) 0.0010(7) -0.0013(6)
C33 0.0327(11) 0.0172(8) 0.0154(11) 0.0016(8) 0.0014(9) -0.0092(8)
C34 0.0318(11) 0.0168(8) 0.0133(10) 0.0018(7) -0.0007(9) -0.0098(8)
C35 0.0196(8) 0.0167(8) 0.0147(10) -0.0010(7) 0.0017(7) -0.0061(6)
C36 0.0189(9) 0.0322(12) 0.0250(13) -0.0002(10) 0.0039(9) -0.0078(8)
C37 0.0322(12) 0.0127(8) 0.0247(14) 0.0021(7) 0.0026(12) -0.0036(7)
C38 0.0351(12) 0.0293(12) 0.0178(12) -0.0042(10) 0.0008(11) -0.0155(10)
C39 0.0249(9) 0.0203(9) 0.0140(10) 0.0034(8) 0.0018(8) -0.0007(7)
C40 0.0371(13) 0.0299(12) 0.0165(12) 0.0070(10) -0.0059(11) -0.0049(10)
C41 0.071(2) 0.0240(11) 0.0226(14) 0.0089(11) -0.0051(16) -0.0180(13)
C42 0.0353(15) 0.084(3) 0.0227(16) 0.0151(18) 0.0112(13) 0.0268(18)

loop_
_atom_type_symbol
_atom_type_description
_atom_type_scat_dispersion_real
_atom_type_scat_dispersion_imag
_atom_type_scat_source
C C 0.0033 0.0016 'International Tables Vol C Tables 4.2.6.8 and 6.1.1.4'
H H 0.0000 0.0000 'International Tables Vol C Tables 4.2.6.8 and 6.1.1.4'
O O 0.0106 0.0060 'International Tables Vol C Tables 4.2.6.8 and 6.1.1.4'
P P 0.1023 0.0942 'International Tables Vol C Tables 4.2.6.8 and 6.1.1.4'
Cl Cl 0.1484 0.1585 'International Tables Vol C Tables 4.2.6.8 and 6.1.1.4'
Au Au -2.0133 8.8022 'International Tables Vol C Tables 4.2.6.8 and 6.1.1.4'

loop_
_geom_angle_atom_site_label_1
_geom_angle_atom_site_label_2
_geom_angle_atom_site_label_3
_geom_angle
_geom_angle_site_symmetry_1
_geom_angle_site_symmetry_3
_geom_angle_publ_flag
P4 Au1 Cl1 179.00(2) . . ?
C1 O1 P4 126.89(15) . . ?
C6 C1 C2 122.75(18) . . ?
C6 C1 O1 119.5(2) . . ?
C2 C1 O1 117.72(18) . . ?
C15 O2 P4 128.87(13) . . ?
C1 C2 C3 115.4(2) . . ?
C1 C2 C7 123.11(18) . . ?
C3 C2 C7 121.5(2) . . ?
C29 O3 P4 125.19(14) . . ?
C4 C3 C2 123.9(3) . . ?
O2 P4 O1 102.99(9) . . ?
O2 P4 O3 107.36(8) . . ?
O1 P4 O3 98.93(10) . . ?
O2 P4 Au1 110.88(6) . . ?
O1 P4 Au1 119.66(6) . . ?
O3 P4 Au1 115.50(8) . . ?
C5 C4 C3 117.86(19) . . ?
C5 C4 C11 119.8(2) . . ?
C3 C4 C11 122.3(2) . . ?
C6 C5 C4 120.6(2) . . ?
C1 C6 C5 119.5(2) . . ?
C10 C7 C2 109.4(2) . . ?
C10 C7 C8 110.85(19) . . ?
C2 C7 C8 110.3(2) . . ?
C10 C7 C9 107.7(2) . . ?
C2 C7 C9 111.93(18) . . ?
C8 C7 C9 106.6(2) . . ?
C12 C11 C13 109.5(2) . . ?
C12 C11 C4 112.5(2) . . ?
C13 C11 C4 109.1(2) . . ?
C12 C11 C14 108.0(2) . . ?
C13 C11 C14 109.2(2) . . ?
C4 C11 C14 108.5(2) . . ?
C20 C15 C16 122.42(18) . . ?
C20 C15 O2 119.93(18) . . ?
C16 C15 O2 117.65(16) . . ?
C15 C16 C17 115.90(17) . . ?
C15 C16 C21 122.31(18) . . ?
C17 C16 C21 121.68(17) . . ?
C18 C17 C16 123.5(2) . . ?
C19 C18 C17 117.7(2) . . ?
C19 C18 C25 119.01(19) . . ?
C17 C18 C25 123.2(2) . . ?
C20 C19 C18 121.08(18) . . ?
C15 C20 C19 119.3(2) . . ?
C23 C21 C16 109.09(17) . . ?
C23 C21 C24 110.59(19) . . ?
C16 C21 C24 111.77(17) . . ?
C23 C21 C22 107.8(2) . . ?
C16 C21 C22 111.27(18) . . ?
C24 C21 C22 106.27(18) . . ?
C18 C25 C26 108.15(19) . . ?
C18 C25 C28 110.5(2) . . ?
C26 C25 C28 108.7(2) . . ?
C18 C25 C27 112.5(2) . . ?
C26 C25 C27 109.0(2) . . ?
C28 C25 C27 107.8(2) . . ?
C34 C29 C30 122.1(2) . . ?
C34 C29 O3 120.68(19) . . ?
C30 C29 O3 117.19(18) . . ?
C31 C30 C29 115.50(19) . . ?
C31 C30 C35 121.87(18) . . ?
C29 C30 C35 122.6(2) . . ?
C30 C31 C32 124.2(2) . . ?
C33 C32 C31 117.3(2) . . ?
C33 C32 C39 120.4(2) . . ?
C31 C32 C39 122.2(2) . . ?
C32 C33 C34 120.9(2) . . ?
C29 C34 C33 119.9(2) . . ?
C38 C35 C30 111.2(2) . . ?
C38 C35 C37 107.2(2) . . ?
C30 C35 C37 109.62(17) . . ?
C38 C35 C36 107.6(2) . . ?
C30 C35 C36 111.43(19) . . ?
C37 C35 C36 109.7(2) . . ?
C42 C39 C40 108.8(3) . . ?
C42 C39 C32 109.0(2) . . ?
C40 C39 C32 111.8(2) . . ?
C42 C39 C41 109.7(3) . . ?
C40 C39 C41 106.8(2) . . ?
C32 C39 C41 110.6(2) . . ?

loop_
_geom_bond_atom_site_label_1
_geom_bond_atom_site_label_2
_geom_bond_distance
_geom_bond_site_symmetry_2
_geom_bond_publ_flag
Au1 P4 2.1940(6) . ?
Au1 Cl1 2.2676(5) . ?
O1 C1 1.405(2) . ?
O1 P4 1.5828(19) . ?
C1 C6 1.387(3) . ?
C1 C2 1.402(3) . ?
O2 C15 1.416(2) . ?
O2 P4 1.5777(15) . ?
C2 C3 1.404(3) . ?
C2 C7 1.534(3) . ?
O3 C29 1.408(3) . ?
O3 P4 1.5895(16) . ?
C3 C4 1.397(3) . ?
C4 C5 1.395(4) . ?
C4 C11 1.535(3) . ?
C5 C6 1.392(3) . ?
C7 C10 1.533(3) . ?
C7 C8 1.539(3) . ?
C7 C9 1.545(4) . ?
C11 C12 1.524(4) . ?
C11 C13 1.535(4) . ?
C11 C14 1.536(3) . ?
C15 C20 1.384(3) . ?
C15 C16 1.394(3) . ?
C16 C17 1.405(3) . ?
C16 C21 1.536(3) . ?
C17 C18 1.391(3) . ?
C18 C19 1.389(3) . ?
C18 C25 1.530(3) . ?
C19 C20 1.388(3) . ?
C21 C23 1.532(4) . ?
C21 C24 1.538(3) . ?
C21 C22 1.539(3) . ?
C25 C26 1.535(4) . ?
C25 C28 1.536(3) . ?
C25 C27 1.543(4) . ?
C29 C34 1.379(3) . ?
C29 C30 1.407(3) . ?
C30 C31 1.399(4) . ?
C30 C35 1.538(3) . ?
C31 C32 1.400(3) . ?
C32 C33 1.384(3) . ?
C32 C39 1.533(4) . ?
C33 C34 1.396(4) . ?
C35 C38 1.531(3) . ?
C35 C37 1.544(3) . ?
C35 C36 1.544(4) . ?
C39 C42 1.519(4) . ?
C39 C40 1.528(3) . ?
C39 C41 1.534(4) . ?

loop_
_geom_torsion_atom_site_label_1
_geom_torsion_atom_site_label_2
_geom_torsion_atom_site_label_3
_geom_torsion_atom_site_label_4
_geom_torsion
_geom_torsion_site_symmetry_1
_geom_torsion_site_symmetry_2
_geom_torsion_site_symmetry_3
_geom_torsion_site_symmetry_4
_geom_torsion_publ_flag
P4 O1 C1 C6 32.6(3) . . . . ?
P4 O1 C1 C2 -149.68(16) . . . . ?
C6 C1 C2 C3 -0.8(3) . . . . ?
O1 C1 C2 C3 -178.51(17) . . . . ?
C6 C1 C2 C7 178.99(19) . . . . ?
O1 C1 C2 C7 1.3(3) . . . . ?
C1 C2 C3 C4 0.0(3) . . . . ?
C7 C2 C3 C4 -179.85(19) . . . . ?
C15 O2 P4 O1 35.06(19) . . . . ?
C15 O2 P4 O3 -68.8(2) . . . . ?
C15 O2 P4 Au1 164.22(16) . . . . ?
C1 O1 P4 O2 151.48(16) . . . . ?
C1 O1 P4 O3 -98.27(17) . . . . ?
C1 O1 P4 Au1 27.95(19) . . . . ?
C29 O3 P4 O2 -65.19(19) . . . . ?
C29 O3 P4 O1 -171.89(17) . . . . ?
C29 O3 P4 Au1 59.06(18) . . . . ?
Cl1 Au1 P4 O2 127.1(13) . . . . ?
Cl1 Au1 P4 O1 -113.3(13) . . . . ?
Cl1 Au1 P4 O3 4.7(14) . . . . ?
C2 C3 C4 C5 0.3(3) . . . . ?
C2 C3 C4 C11 179.83(19) . . . . ?
C3 C4 C5 C6 0.2(3) . . . . ?
C11 C4 C5 C6 -179.31(19) . . . . ?
C2 C1 C6 C5 1.4(3) . . . . ?
O1 C1 C6 C5 179.01(18) . . . . ?
C4 C5 C6 C1 -1.0(3) . . . . ?
C1 C2 C7 C10 60.3(3) . . . . ?
C3 C2 C7 C10 -119.9(2) . . . . ?
C1 C2 C7 C8 -61.9(3) . . . . ?
C3 C2 C7 C8 117.9(2) . . . . ?
C1 C2 C7 C9 179.53(19) . . . . ?
C3 C2 C7 C9 -0.7(3) . . . . ?
C5 C4 C11 C12 178.3(2) . . . . ?
C3 C4 C11 C12 -1.2(3) . . . . ?
C5 C4 C11 C13 -60.0(3) . . . . ?
C3 C4 C11 C13 120.5(3) . . . . ?
C5 C4 C11 C14 58.9(3) . . . . ?
C3 C4 C11 C14 -120.7(2) . . . . ?
P4 O2 C15 C20 32.8(3) . . . . ?
P4 O2 C15 C16 -147.74(17) . . . . ?
C20 C15 C16 C17 -4.4(3) . . . . ?
O2 C15 C16 C17 176.16(19) . . . . ?
C20 C15 C16 C21 171.9(2) . . . . ?
O2 C15 C16 C21 -7.6(3) . . . . ?
C15 C16 C17 C18 2.0(3) . . . . ?
C21 C16 C17 C18 -174.3(2) . . . . ?
C16 C17 C18 C19 1.3(4) . . . . ?
C16 C17 C18 C25 -175.2(2) . . . . ?
C17 C18 C19 C20 -2.4(4) . . . . ?
C25 C18 C19 C20 174.3(2) . . . . ?
C16 C15 C20 C19 3.4(4) . . . . ?
O2 C15 C20 C19 -177.1(2) . . . . ?
C18 C19 C20 C15 0.2(4) . . . . ?
C15 C16 C21 C23 -60.9(2) . . . . ?
C17 C16 C21 C23 115.1(2) . . . . ?
C15 C16 C21 C24 61.7(3) . . . . ?
C17 C16 C21 C24 -122.3(2) . . . . ?
C15 C16 C21 C22 -179.7(2) . . . . ?
C17 C16 C21 C22 -3.6(3) . . . . ?
C19 C18 C25 C26 -71.9(3) . . . . ?
C17 C18 C25 C26 104.5(3) . . . . ?
C19 C18 C25 C28 47.0(3) . . . . ?
C17 C18 C25 C28 -136.5(2) . . . . ?
C19 C18 C25 C27 167.6(2) . . . . ?
C17 C18 C25 C27 -15.9(3) . . . . ?
P4 O3 C29 C34 11.4(3) . . . . ?
P4 O3 C29 C30 -169.67(15) . . . . ?
C34 C29 C30 C31 1.5(3) . . . . ?
O3 C29 C30 C31 -177.43(19) . . . . ?
C34 C29 C30 C35 -178.6(2) . . . . ?
O3 C29 C30 C35 2.5(3) . . . . ?
C29 C30 C31 C32 -0.3(3) . . . . ?
C35 C30 C31 C32 179.8(2) . . . . ?
C30 C31 C32 C33 -1.5(4) . . . . ?
C30 C31 C32 C39 -179.5(2) . . . . ?
C31 C32 C33 C34 2.3(4) . . . . ?
C39 C32 C33 C34 -179.7(2) . . . . ?
C30 C29 C34 C33 -0.8(4) . . . . ?
O3 C29 C34 C33 178.1(2) . . . . ?
C32 C33 C34 C29 -1.2(4) . . . . ?
C31 C30 C35 C38 0.7(3) . . . . ?
C29 C30 C35 C38 -179.3(2) . . . . ?
C31 C30 C35 C37 -117.7(2) . . . . ?
C29 C30 C35 C37 62.4(3) . . . . ?
C31 C30 C35 C36 120.7(2) . . . . ?
C29 C30 C35 C36 -59.2(3) . . . . ?
C33 C32 C39 C42 -87.1(3) . . . . ?
C31 C32 C39 C42 90.8(3) . . . . ?
C33 C32 C39 C40 152.5(2) . . . . ?
C31 C32 C39 C40 -29.6(3) . . . . ?
C33 C32 C39 C41 33.6(3) . . . . ?
C31 C32 C39 C41 -148.5(3) . . . . ?
